data_7226691
loop_
_publ_author_name
'Niazi, Maryam'
'Shahsavari, Hamid R.'
'Golbon Haghighi, Mohsen'
'Halvagar, Mohammad Reza'
'Hatami, Samaneh'
'Notash, Behrouz'

_publ_section_title
;
 Carbon--Sulfur Bond Reductive Coupling from a Platinum(II) Thiolate
 Complex
;
_journal_name_full 'RSC Adv.'
_journal_paper_doi 10.1039/C6RA21756G
_journal_year 2016
_chemical_formula_moiety 'C29 H23 Br N P Pt'
_chemical_formula_sum 'C29 H23 Br N P Pt'
_chemical_formula_weight 691.43
_chemical_name_systematic
; 
 ? 
;
_space_group_IT_number 2
_symmetry_cell_setting triclinic
_symmetry_space_group_name_Hall '-P 1'
_symmetry_space_group_name_H-M 'P -1'
_atom_sites_solution_hydrogens geom
_atom_sites_solution_primary direct
_atom_sites_solution_secondary difmap
_audit_creation_method SHELXL-97
_audit_update_record
;
2016-03-04 deposited with the CCDC.
2016-09-30 downloaded from the CCDC.
;
_cell_angle_alpha 79.34(3)
_cell_angle_beta 70.61(3)
_cell_angle_gamma 68.37(3)
_cell_formula_units_Z 2
_cell_length_a 9.995(2)
_cell_length_b 10.493(2)
_cell_length_c 13.571(3)
_cell_measurement_reflns_used 4350
_cell_measurement_temperature 293(2)
_cell_measurement_theta_max 25.00
_cell_measurement_theta_min 2.09
_cell_volume 1244.8(5)
_computing_cell_refinement 'X-Area (Stoe & Cie GmbH, 2005)'
_computing_data_collection 'X-Area (Stoe & Cie GmbH, 2005)'
_computing_data_reduction 'X-Area (Stoe & Cie GmbH, 2005)'
_computing_molecular_graphics 'ORTEP-3 for Windows (Farrugia, 1997)'
_computing_publication_material 'WinGX (Farrugia, 1999)'
_computing_structure_refinement 'SHELXL-97 (Sheldrick, 2008)'
_computing_structure_solution 'SHELXS-97 (Sheldrick, 2008)'
_diffrn_ambient_temperature 293(2)
_diffrn_detector_area_resol_mean '0.15 mm'
_diffrn_measured_fraction_theta_full 0.992
_diffrn_measured_fraction_theta_max 0.992
_diffrn_measurement_device_type 'STOE IPDS 2T'
_diffrn_measurement_method 'rotation method'
_diffrn_radiation_monochromator graphite
_diffrn_radiation_source 'fine-focus sealed tube'
_diffrn_radiation_type MoK\a
_diffrn_radiation_wavelength 0.71073
_diffrn_reflns_av_R_equivalents 0.2180
_diffrn_reflns_av_sigmaI/netI 0.3120
_diffrn_reflns_limit_h_max 11
_diffrn_reflns_limit_h_min -11
_diffrn_reflns_limit_k_max 12
_diffrn_reflns_limit_k_min -12
_diffrn_reflns_limit_l_max 16
_diffrn_reflns_limit_l_min -16
_diffrn_reflns_number 9090
_diffrn_reflns_theta_full 25.00
_diffrn_reflns_theta_max 25.00
_diffrn_reflns_theta_min 2.09
_diffrn_standards_number 0
_exptl_absorpt_coefficient_mu 7.323
_exptl_absorpt_correction_T_max 0.7109
_exptl_absorpt_correction_T_min 0.4063
_exptl_absorpt_correction_type numerical
_exptl_absorpt_process_details 'shape of crystal determined optically'
_exptl_crystal_colour yellow
_exptl_crystal_density_diffrn 1.845
_exptl_crystal_density_method 'not measured'
_exptl_crystal_description prism
_exptl_crystal_F_000 664
_exptl_crystal_size_max 0.15
_exptl_crystal_size_mid 0.08
_exptl_crystal_size_min 0.05
_refine_diff_density_max 1.918
_refine_diff_density_min -1.944
_refine_diff_density_rms 0.359
_refine_ls_extinction_method none
_refine_ls_goodness_of_fit_ref 0.876
_refine_ls_hydrogen_treatment constr
_refine_ls_matrix_type full
_refine_ls_number_parameters 148
_refine_ls_number_reflns 4350
_refine_ls_number_restraints 12
_refine_ls_restrained_S_all 0.877
_refine_ls_R_factor_all 0.1881
_refine_ls_R_factor_gt 0.0849
_refine_ls_shift/su_max 0.001
_refine_ls_shift/su_mean 0.000
_refine_ls_structure_factor_coef Fsqd
_refine_ls_weighting_details 'calc w=1/[\s^2^(Fo^2^)+(0.0834P)^2^+0.0000P] where P=(Fo^2^+2Fc^2^)/3'
_refine_ls_weighting_scheme calc
_refine_ls_wR_factor_gt 0.1622
_refine_ls_wR_factor_ref 0.2296
_reflns_number_gt 1945
_reflns_number_total 4350
_reflns_threshold_expression >2sigma(I)
_cod_data_source_file c6ra21756g2.cif
_cod_data_source_block khc805b
_cod_original_cell_volume 1244.8(4)
_cod_database_code 7226691

loop_
_symmetry_equiv_pos_as_xyz
'x, y, z'
'-x, -y, -z'

loop_
_atom_site_label
_atom_site_type_symbol
_atom_site_fract_x
_atom_site_fract_y
_atom_site_fract_z
_atom_site_U_iso_or_equiv
_atom_site_adp_type
_atom_site_occupancy
_atom_site_symmetry_multiplicity
_atom_site_calc_flag
_atom_site_refinement_flags
Pt1 Pt 0.73065(13) 0.88610(11) 0.69487(9) 0.0338(3) Uani 1 1 d .
Br1 Br 0.7905(4) 0.9873(3) 0.8205(2) 0.0598(9) Uani 1 1 d .
P1 P 0.6700(7) 0.7284(6) 0.8162(5) 0.0317(15) Uani 1 1 d .
N1 N 0.784(3) 1.032(3) 0.568(2) 0.062(3) Uani 1 1 d .
C1 C 0.681(3) 0.830(3) 0.583(2) 0.057(4) Uani 1 1 d .
C2 C 0.623(3) 0.715(3) 0.589(2) 0.057(4) Uani 1 1 d .
H2 H 0.6120 0.6564 0.6490 0.068 Uiso 1 1 calc R
C3 C 0.585(3) 0.697(3) 0.504(2) 0.057(4) Uani 1 1 d .
H3 H 0.5492 0.6252 0.5097 0.068 Uiso 1 1 calc R
C4 C 0.596(3) 0.774(3) 0.418(2) 0.057(4) Uani 1 1 d .
H4 H 0.5691 0.7586 0.3634 0.068 Uiso 1 1 calc R
C5 C 0.648(3) 0.876(3) 0.411(2) 0.057(4) Uani 1 1 d .
H5 H 0.6507 0.9325 0.3497 0.068 Uiso 1 1 calc R
C6 C 0.701(3) 0.909(3) 0.489(2) 0.057(4) Uani 1 1 d .
C7 C 0.755(3) 1.021(3) 0.485(2) 0.062(3) Uani 1 1 d .
C8 C 0.788(3) 1.108(3) 0.395(2) 0.062(3) Uani 1 1 d .
H8 H 0.7720 1.0996 0.3331 0.074 Uiso 1 1 calc R
C9 C 0.848(3) 1.210(3) 0.402(2) 0.062(3) Uani 1 1 d .
H9 H 0.8851 1.2619 0.3435 0.074 Uiso 1 1 calc R
C10 C 0.849(3) 1.226(3) 0.494(2) 0.062(3) Uani 1 1 d .
H10 H 0.8726 1.3005 0.5021 0.074 Uiso 1 1 calc R
C11 C 0.816(3) 1.134(3) 0.585(2) 0.062(3) Uani 1 1 d .
H11 H 0.8178 1.1467 0.6508 0.074 Uiso 1 1 calc R
C12 C 0.699(2) 0.722(3) 0.9416(18) 0.047(3) Uani 1 1 d D
C13 C 0.844(3) 0.675(3) 0.9505(18) 0.047(3) Uani 1 1 d D
H13 H 0.9268 0.6535 0.8913 0.056 Uiso 1 1 calc R
C14 C 0.866(3) 0.662(3) 1.0489(15) 0.047(3) Uani 1 1 d D
H14 H 0.9635 0.6283 1.0543 0.056 Uiso 1 1 calc R
C15 C 0.747(2) 0.697(3) 1.1385(18) 0.047(3) Uani 1 1 d D
H15 H 0.7663 0.6913 1.2021 0.056 Uiso 1 1 calc R
C16 C 0.599(3) 0.741(3) 1.1341(18) 0.047(3) Uani 1 1 d D
H16 H 0.5177 0.7625 1.1937 0.056 Uiso 1 1 calc R
C17 C 0.582(3) 0.751(3) 1.0356(15) 0.047(3) Uani 1 1 d D
H17 H 0.4839 0.7800 1.0311 0.056 Uiso 1 1 calc R
C18 C 0.469(3) 0.757(3) 0.845(2) 0.050(3) Uani 1 1 d .
C19 C 0.370(3) 0.889(3) 0.866(2) 0.050(3) Uani 1 1 d .
H19 H 0.4074 0.9587 0.8638 0.060 Uiso 1 1 calc R
C20 C 0.220(3) 0.919(3) 0.890(2) 0.050(3) Uani 1 1 d .
H20 H 0.1555 1.0075 0.9047 0.060 Uiso 1 1 calc R
C21 C 0.163(3) 0.818(3) 0.892(2) 0.050(3) Uani 1 1 d .
H21 H 0.0598 0.8393 0.9048 0.060 Uiso 1 1 calc R
C22 C 0.258(3) 0.687(3) 0.875(2) 0.050(3) Uani 1 1 d .
H22 H 0.2171 0.6192 0.8770 0.060 Uiso 1 1 calc R
C23 C 0.402(3) 0.652(3) 0.856(2) 0.050(3) Uani 1 1 d .
H23 H 0.4624 0.5599 0.8502 0.060 Uiso 1 1 calc R
C24 C 0.774(3) 0.555(2) 0.7847(18) 0.053(3) Uani 1 1 d D
C25 C 0.893(3) 0.523(2) 0.694(2) 0.053(3) Uani 1 1 d D
H25 H 0.9104 0.5951 0.6461 0.063 Uiso 1 1 calc R
C26 C 0.987(3) 0.390(2) 0.671(2) 0.053(3) Uani 1 1 d D
H26 H 1.0687 0.3738 0.6113 0.063 Uiso 1 1 calc R
C27 C 0.956(3) 0.280(3) 0.7395(18) 0.053(3) Uani 1 1 d D
H27 H 1.0092 0.1898 0.7226 0.063 Uiso 1 1 calc R
C28 C 0.846(3) 0.310(2) 0.8305(19) 0.053(3) Uani 1 1 d D
H28 H 0.8298 0.2386 0.8798 0.063 Uiso 1 1 calc R
C29 C 0.759(3) 0.444(2) 0.852(2) 0.053(3) Uani 1 1 d D
H29 H 0.6851 0.4591 0.9158 0.063 Uiso 1 1 calc R

loop_
_atom_site_aniso_label
_atom_site_aniso_U_11
_atom_site_aniso_U_22
_atom_site_aniso_U_33
_atom_site_aniso_U_23
_atom_site_aniso_U_13
_atom_site_aniso_U_12
Pt1 0.0298(5) 0.0390(5) 0.0302(5) 0.0040(4) -0.0104(4) -0.0103(4)
Br1 0.080(2) 0.0575(18) 0.053(2) 0.0072(15) -0.0248(17) -0.0359(16)
P1 0.030(4) 0.040(4) 0.022(3) 0.002(3) -0.003(3) -0.014(3)
N1 0.050(7) 0.078(9) 0.041(7) 0.015(7) -0.006(6) -0.018(6)
C1 0.044(7) 0.086(10) 0.026(6) -0.007(6) -0.009(6) -0.004(6)
C2 0.044(7) 0.086(10) 0.026(6) -0.007(6) -0.009(6) -0.004(6)
C3 0.044(7) 0.086(10) 0.026(6) -0.007(6) -0.009(6) -0.004(6)
C4 0.044(7) 0.086(10) 0.026(6) -0.007(6) -0.009(6) -0.004(6)
C5 0.044(7) 0.086(10) 0.026(6) -0.007(6) -0.009(6) -0.004(6)
C6 0.044(7) 0.086(10) 0.026(6) -0.007(6) -0.009(6) -0.004(6)
C7 0.050(7) 0.078(9) 0.041(7) 0.015(7) -0.006(6) -0.018(6)
C8 0.050(7) 0.078(9) 0.041(7) 0.015(7) -0.006(6) -0.018(6)
C9 0.050(7) 0.078(9) 0.041(7) 0.015(7) -0.006(6) -0.018(6)
C10 0.050(7) 0.078(9) 0.041(7) 0.015(7) -0.006(6) -0.018(6)
C11 0.050(7) 0.078(9) 0.041(7) 0.015(7) -0.006(6) -0.018(6)
C12 0.043(6) 0.060(7) 0.040(6) -0.002(6) -0.015(5) -0.019(6)
C13 0.043(6) 0.060(7) 0.040(6) -0.002(6) -0.015(5) -0.019(6)
C14 0.043(6) 0.060(7) 0.040(6) -0.002(6) -0.015(5) -0.019(6)
C15 0.043(6) 0.060(7) 0.040(6) -0.002(6) -0.015(5) -0.019(6)
C16 0.043(6) 0.060(7) 0.040(6) -0.002(6) -0.015(5) -0.019(6)
C17 0.043(6) 0.060(7) 0.040(6) -0.002(6) -0.015(5) -0.019(6)
C18 0.036(6) 0.064(8) 0.056(8) -0.001(6) -0.023(6) -0.017(5)
C19 0.036(6) 0.064(8) 0.056(8) -0.001(6) -0.023(6) -0.017(5)
C20 0.036(6) 0.064(8) 0.056(8) -0.001(6) -0.023(6) -0.017(5)
C21 0.036(6) 0.064(8) 0.056(8) -0.001(6) -0.023(6) -0.017(5)
C22 0.036(6) 0.064(8) 0.056(8) -0.001(6) -0.023(6) -0.017(5)
C23 0.036(6) 0.064(8) 0.056(8) -0.001(6) -0.023(6) -0.017(5)
C24 0.044(7) 0.057(7) 0.055(8) -0.010(6) -0.012(6) -0.015(6)
C25 0.044(7) 0.057(7) 0.055(8) -0.010(6) -0.012(6) -0.015(6)
C26 0.044(7) 0.057(7) 0.055(8) -0.010(6) -0.012(6) -0.015(6)
C27 0.044(7) 0.057(7) 0.055(8) -0.010(6) -0.012(6) -0.015(6)
C28 0.044(7) 0.057(7) 0.055(8) -0.010(6) -0.012(6) -0.015(6)
C29 0.044(7) 0.057(7) 0.055(8) -0.010(6) -0.012(6) -0.015(6)

loop_
_atom_type_symbol
_atom_type_description
_atom_type_scat_dispersion_real
_atom_type_scat_dispersion_imag
_atom_type_scat_source
C C 0.0033 0.0016 'International Tables Vol C Tables 4.2.6.8 and 6.1.1.4'
H H 0.0000 0.0000 'International Tables Vol C Tables 4.2.6.8 and 6.1.1.4'
N N 0.0061 0.0033 'International Tables Vol C Tables 4.2.6.8 and 6.1.1.4'
P P 0.1023 0.0942 'International Tables Vol C Tables 4.2.6.8 and 6.1.1.4'
Pt Pt -1.7033 8.3905 'International Tables Vol C Tables 4.2.6.8 and 6.1.1.4'
Br Br -0.2901 2.4595 'International Tables Vol C Tables 4.2.6.8 and 6.1.1.4'

loop_
_geom_angle_atom_site_label_1
_geom_angle_atom_site_label_2
_geom_angle_atom_site_label_3
_geom_angle
C1 Pt1 N1 78.7(13)
C1 Pt1 P1 96.2(10)
N1 Pt1 P1 174.9(9)
C1 Pt1 Br1 172.1(10)
N1 Pt1 Br1 93.8(8)
P1 Pt1 Br1 91.34(19)
C24 P1 C12 99.6(12)
C24 P1 C18 109.3(13)
C12 P1 C18 105.3(11)
C24 P1 Pt1 115.2(8)
C12 P1 Pt1 117.7(9)
C18 P1 Pt1 108.9(10)
C7 N1 C11 126(3)
C7 N1 Pt1 114(2)
C11 N1 Pt1 119(2)
C6 C1 C2 116(3)
C6 C1 Pt1 116(3)
C2 C1 Pt1 128(2)
C3 C2 C1 120(3)
C3 C2 H2 120.0
C1 C2 H2 120.0
C4 C3 C2 124(4)
C4 C3 H3 118.0
C2 C3 H3 118.0
C3 C4 C5 117(3)
C3 C4 H4 121.3
C5 C4 H4 121.3
C4 C5 C6 128(3)
C4 C5 H5 116.2
C6 C5 H5 116.2
C1 C6 C7 115(3)
C1 C6 C5 115(3)
C7 C6 C5 130(3)
N1 C7 C8 120(3)
N1 C7 C6 117(3)
C8 C7 C6 123(3)
C7 C8 C9 117(3)
C7 C8 H8 121.5
C9 C8 H8 121.5
C10 C9 C8 117(3)
C10 C9 H9 121.4
C8 C9 H9 121.4
C9 C10 C11 124(3)
C9 C10 H10 118.1
C11 C10 H10 118.1
N1 C11 C10 114(3)
N1 C11 H11 122.8
C10 C11 H11 122.8
C13 C12 C17 116(2)
C13 C12 P1 119.9(16)
C17 C12 P1 123.7(17)
C12 C13 C14 120(2)
C12 C13 H13 120.2
C14 C13 H13 120.2
C15 C14 C13 122(2)
C15 C14 H14 118.9
C13 C14 H14 118.9
C14 C15 C16 120(2)
C14 C15 H15 119.8
C16 C15 H15 119.8
C17 C16 C15 116(2)
C17 C16 H16 122.0
C15 C16 H16 122.0
C16 C17 C12 126(2)
C16 C17 H17 117.2
C12 C17 H17 117.2
C19 C18 C23 116(3)
C19 C18 P1 118(2)
C23 C18 P1 126(2)
C20 C19 C18 122(3)
C20 C19 H19 119.1
C18 C19 H19 119.1
C19 C20 C21 120(3)
C19 C20 H20 120.0
C21 C20 H20 120.0
C20 C21 C22 120(3)
C20 C21 H21 120.2
C22 C21 H21 120.2
C23 C22 C21 123(3)
C23 C22 H22 118.6
C21 C22 H22 118.6
C22 C23 C18 119(3)
C22 C23 H23 120.3
C18 C23 H23 120.3
C29 C24 C25 114(2)
C29 C24 P1 123.8(17)
C25 C24 P1 121.4(18)
C24 C25 C26 124(2)
C24 C25 H25 118.2
C26 C25 H25 118.2
C25 C26 C27 119(2)
C25 C26 H26 120.6
C27 C26 H26 120.6
C28 C27 C26 118(2)
C28 C27 H27 121.0
C26 C27 H27 121.0
C27 C28 C29 121(3)
C27 C28 H28 119.5
C29 C28 H28 119.5
C24 C29 C28 124(2)
C24 C29 H29 118.0
C28 C29 H29 118.0

loop_
_geom_bond_atom_site_label_1
_geom_bond_atom_site_label_2
_geom_bond_distance
Pt1 C1 1.98(3)
Pt1 N1 2.15(3)
Pt1 P1 2.210(7)
Pt1 Br1 2.491(3)
P1 C24 1.78(2)
P1 C12 1.80(2)
P1 C18 1.83(3)
N1 C7 1.28(4)
N1 C11 1.31(4)
C1 C6 1.39(4)
C1 C2 1.50(4)
C2 C3 1.39(4)
C2 H2 0.9300
C3 C4 1.28(4)
C3 H3 0.9300
C4 C5 1.32(4)
C4 H4 0.9300
C5 C6 1.47(4)
C5 H5 0.9300
C6 C7 1.45(5)
C7 C8 1.41(4)
C8 C9 1.44(4)
C8 H8 0.9300
C9 C10 1.29(4)
C9 H9 0.9300
C10 C11 1.44(4)
C10 H10 0.9300
C11 H11 0.9300
C12 C13 1.391(17)
C12 C17 1.409(18)
C13 C14 1.396(17)
C13 H13 0.9300
C14 C15 1.380(18)
C14 H14 0.9300
C15 C16 1.396(17)
C15 H15 0.9300
C16 C17 1.387(17)
C16 H16 0.9300
C17 H17 0.9300
C18 C19 1.39(3)
C18 C23 1.45(4)
C19 C20 1.35(4)
C19 H19 0.9300
C20 C21 1.36(4)
C20 H20 0.9300
C21 C22 1.37(3)
C21 H21 0.9300
C22 C23 1.30(3)
C22 H22 0.9300
C23 H23 0.9300
C24 C29 1.364(18)
C24 C25 1.384(18)
C25 C26 1.392(17)
C25 H25 0.9300
C26 C27 1.398(18)
C26 H26 0.9300
C27 C28 1.346(18)
C27 H27 0.9300
C28 C29 1.377(17)
C28 H28 0.9300
C29 H29 0.9300

loop_
_geom_torsion_atom_site_label_1
_geom_torsion_atom_site_label_2
_geom_torsion_atom_site_label_3
_geom_torsion_atom_site_label_4
_geom_torsion
C1 Pt1 P1 C24 60.3(13)
N1 Pt1 P1 C24 61(8)
Br1 Pt1 P1 C24 -122.2(11)
C1 Pt1 P1 C12 177.4(11)
N1 Pt1 P1 C12 178(8)
Br1 Pt1 P1 C12 -5.1(8)
C1 Pt1 P1 C18 -63.0(12)
N1 Pt1 P1 C18 -63(8)
Br1 Pt1 P1 C18 114.5(9)
C1 Pt1 N1 C7 3(2)
P1 Pt1 N1 C7 2(9)
Br1 Pt1 N1 C7 -175(2)
C1 Pt1 N1 C11 172(2)
P1 Pt1 N1 C11 171(6)
Br1 Pt1 N1 C11 -6(2)
N1 Pt1 C1 C6 -2(2)
P1 Pt1 C1 C6 178(2)
Br1 Pt1 C1 C6 17(8)
N1 Pt1 C1 C2 180(3)
P1 Pt1 C1 C2 0(2)
Br1 Pt1 C1 C2 -162(4)
C6 C1 C2 C3 -3(4)
Pt1 C1 C2 C3 176(2)
C1 C2 C3 C4 0(4)
C2 C3 C4 C5 0(4)
C3 C4 C5 C6 3(4)
C2 C1 C6 C7 179(2)
Pt1 C1 C6 C7 0(3)
C2 C1 C6 C5 5(3)
Pt1 C1 C6 C5 -173.5(17)
C4 C5 C6 C1 -6(4)
C4 C5 C6 C7 -179(3)
C11 N1 C7 C8 14(5)
Pt1 N1 C7 C8 -178(2)
C11 N1 C7 C6 -171(3)
Pt1 N1 C7 C6 -3(3)
C1 C6 C7 N1 2(4)
C5 C6 C7 N1 175(3)
C1 C6 C7 C8 177(3)
C5 C6 C7 C8 -10(5)
N1 C7 C8 C9 -2(4)
C6 C7 C8 C9 -177(3)
C7 C8 C9 C10 -9(4)
C8 C9 C10 C11 10(4)
C7 N1 C11 C10 -12(4)
Pt1 N1 C11 C10 -179.7(18)
C9 C10 C11 N1 0(4)
C24 P1 C12 C13 55(2)
C18 P1 C12 C13 168(2)
Pt1 P1 C12 C13 -71(2)
C24 P1 C12 C17 -120(2)
C18 P1 C12 C17 -7(3)
Pt1 P1 C12 C17 114(2)
C17 C12 C13 C14 0(4)
P1 C12 C13 C14 -176(2)
C12 C13 C14 C15 -2(4)
C13 C14 C15 C16 3(4)
C14 C15 C16 C17 -2(4)
C15 C16 C17 C12 0(4)
C13 C12 C17 C16 2(4)
P1 C12 C17 C16 177(2)
C24 P1 C18 C19 -177(2)
C12 P1 C18 C19 77(2)
Pt1 P1 C18 C19 -50(2)
C24 P1 C18 C23 9(3)
C12 P1 C18 C23 -97(3)
Pt1 P1 C18 C23 136(2)
C23 C18 C19 C20 -4(4)
P1 C18 C19 C20 -179(2)
C18 C19 C20 C21 -1(4)
C19 C20 C21 C22 3(4)
C20 C21 C22 C23 0(4)
C21 C22 C23 C18 -5(4)
C19 C18 C23 C22 7(4)
P1 C18 C23 C22 -179(2)
C12 P1 C24 C29 49(3)
C18 P1 C24 C29 -61(3)
Pt1 P1 C24 C29 176(2)
C12 P1 C24 C25 -122(2)
C18 P1 C24 C25 128(2)
Pt1 P1 C24 C25 5(3)
C29 C24 C25 C26 2(4)
P1 C24 C25 C26 173(2)
C24 C25 C26 C27 4(4)
C25 C26 C27 C28 -7(4)
C26 C27 C28 C29 5(4)
C25 C24 C29 C28 -4(4)
P1 C24 C29 C28 -175(2)
C27 C28 C29 C24 0(5)
